data_7005858
loop_
_publ_author_name
'Sun, Yan-Qiong'
'Yang, Guo-Yu'

_publ_section_title
;
 Organic-inorganic hybrid materials constructed from inorganic
 lanthanide sulfate skeletons and organic 4,5-imidazoledicarboxylic
 acid.
;
_journal_issue 34
_journal_name_full 'Dalton transactions (Cambridge, England : 2003)'
_journal_page_first 3771
_journal_page_last 3781
_journal_paper_doi 10.1039/b706072f
_journal_year 2007
_chemical_formula_sum 'C5 H10 Eu2 N2 O16 S2'
_chemical_formula_weight 722.21
_chemical_name_systematic
;
?
;
_space_group_IT_number 14
_symmetry_cell_setting monoclinic
_symmetry_space_group_name_Hall '-P 2ybc'
_symmetry_space_group_name_H-M 'P 1 21/c 1'
_atom_sites_solution_hydrogens geom
_atom_sites_solution_primary direct
_atom_sites_solution_secondary difmap
_audit_creation_method SHELXL-97
_cell_angle_alpha 90.00
_cell_angle_beta 106.618(3)
_cell_angle_gamma 90.00
_cell_formula_units_Z 4
_cell_length_a 6.6022(5)
_cell_length_b 13.3235(9)
_cell_length_c 18.8797(12)
_cell_measurement_reflns_used 4557
_cell_measurement_temperature 293(2)
_cell_measurement_theta_max 27.4835
_cell_measurement_theta_min 3.0585
_cell_volume 1591.38(19)
_computing_cell_refinement 'CrystalClear (Rigaku Corp., 2000)'
_computing_data_collection 'CrystalClear (Rigaku Corp., 2000)'
_computing_data_reduction 'CrystalClear (Rigaku Corp., 2000)'
_computing_structure_refinement 'SHELXL-97 (Sheldrick, 1997)'
_computing_structure_solution 'SHELXS-97 (Sheldrick, 1990)'
_diffrn_ambient_temperature 293(2)
_diffrn_detector_area_resol_mean 14.6306
_diffrn_measured_fraction_theta_full 0.996
_diffrn_measured_fraction_theta_max 0.996
_diffrn_measurement_device_type
;
Mercury70 (2x2 bin mode)
;
_diffrn_measurement_method dtprofit.ref
_diffrn_radiation_monochromator 'Graphite Monochromator'
_diffrn_radiation_source 'Rotating Anode'
_diffrn_radiation_type MoK\a
_diffrn_radiation_wavelength 0.71073
_diffrn_reflns_av_R_equivalents 0.0307
_diffrn_reflns_av_sigmaI/netI 0.0300
_diffrn_reflns_limit_h_max 5
_diffrn_reflns_limit_h_min -8
_diffrn_reflns_limit_k_max 17
_diffrn_reflns_limit_k_min -17
_diffrn_reflns_limit_l_max 22
_diffrn_reflns_limit_l_min -24
_diffrn_reflns_number 12133
_diffrn_reflns_theta_full 27.47
_diffrn_reflns_theta_max 27.47
_diffrn_reflns_theta_min 3.06
_exptl_absorpt_coefficient_mu 8.166
_exptl_absorpt_correction_T_max 0.442
_exptl_absorpt_correction_T_min 0.390
_exptl_absorpt_correction_type multi-scan
_exptl_crystal_colour White
_exptl_crystal_density_diffrn 3.014
_exptl_crystal_density_method 'not measured'
_exptl_crystal_description Prism
_exptl_crystal_F_000 1360
_exptl_crystal_size_max 0.1800
_exptl_crystal_size_mid 0.1000
_exptl_crystal_size_min 0.1000
_refine_diff_density_max 1.885
_refine_diff_density_min -2.341
_refine_diff_density_rms 0.198
_refine_ls_extinction_method none
_refine_ls_goodness_of_fit_ref 1.110
_refine_ls_hydrogen_treatment constr
_refine_ls_matrix_type full
_refine_ls_number_parameters 246
_refine_ls_number_reflns 3631
_refine_ls_number_restraints 0
_refine_ls_restrained_S_all 1.110
_refine_ls_R_factor_all 0.0315
_refine_ls_R_factor_gt 0.0288
_refine_ls_shift/su_max 0.001
_refine_ls_shift/su_mean 0.000
_refine_ls_structure_factor_coef Fsqd
_refine_ls_weighting_details 'calc w=1/[\s^2^(Fo^2^)+(0.0415P)^2^+3.3841P] where P=(Fo^2^+2Fc^2^)/3'
_refine_ls_weighting_scheme calc
_refine_ls_wR_factor_gt 0.0735
_refine_ls_wR_factor_ref 0.0755
_reflns_number_gt 3417
_reflns_number_total 3631
_reflns_threshold_expression >2sigma(I)
_cod_data_source_file b706072f.txt
_cod_data_source_block 147
_cod_depositor_comments
;
The following automatic conversions were performed:
'_exptl_absorpt_correction_type' value 'Multi-scan' changed to
'multi-scan' according to
'/home/saulius/struct/CIF-dictionaries/cif_core.dic' dictionary named
'cif_core.dic' version 2.4.1 from 2010-06-29.

Automatic conversion script
Id: cif_fix_enum 1527 2010-12-29 10:47:43Z saulius 
;
_cod_original_sg_symbol_H-M P2(1)/c
_cod_database_code 7005858

loop_
_symmetry_equiv_pos_as_xyz
'x, y, z'
'-x, y+1/2, -z+1/2'
'-x, -y, -z'
'x, -y-1/2, z-1/2'

loop_
_atom_site_label
_atom_site_type_symbol
_atom_site_fract_x
_atom_site_fract_y
_atom_site_fract_z
_atom_site_U_iso_or_equiv
_atom_site_adp_type
_atom_site_occupancy
_atom_site_symmetry_multiplicity
_atom_site_calc_flag
_atom_site_refinement_flags
_atom_site_disorder_assembly
_atom_site_disorder_group
Eu1 Eu 0.45137(4) -0.304522(17) -0.290493(12) 0.01100(8) Uani 1 1 d . . .
Eu2 Eu -0.19537(3) -0.166995(17) -0.101465(12) 0.01080(8) Uani 1 1 d . . .
S1 S 0.02948(19) -0.28462(10) -0.24005(7) 0.0174(3) Uani 1 1 d . . .
S2 S 0.24717(17) -0.40069(8) -0.44357(6) 0.0115(2) Uani 1 1 d . . .
O2 O 0.5845(5) -0.1425(3) -0.23011(18) 0.0157(7) Uani 1 1 d . . .
O5 O 0.1604(7) -0.3753(3) -0.2332(2) 0.0308(9) Uani 1 1 d . . .
O6 O 0.0253(6) -0.2495(3) -0.16599(19) 0.0215(8) Uani 1 1 d . . .
O7 O -0.1858(6) -0.3031(3) -0.2867(2) 0.0214(8) Uani 1 1 d . . .
O8 O 0.1357(7) -0.2085(3) -0.2744(2) 0.0329(10) Uani 1 1 d . . .
O9 O 0.1509(5) -0.3515(3) -0.51506(18) 0.0149(7) Uani 1 1 d . . .
O10 O 0.4694(5) -0.3704(3) -0.41401(18) 0.0173(7) Uani 1 1 d . . .
O11 O 0.1428(5) -0.3643(3) -0.38778(18) 0.0158(7) Uani 1 1 d . . .
O12 O 0.2284(6) -0.5095(3) -0.45172(19) 0.0198(8) Uani 1 1 d . . .
N1 N 0.4040(7) -0.1531(3) -0.3754(2) 0.0154(8) Uani 1 1 d . . .
N2 N 0.2729(7) -0.0369(3) -0.4586(2) 0.0191(9) Uani 1 1 d . . .
H2A H 0.2148 -0.0098 -0.5009 0.029(17) Uiso 1 1 d R . .
C1 C 0.3209(9) -0.1346(4) -0.4462(3) 0.0206(11) Uani 1 1 d . . .
H1A H 0.2979 -0.1831 -0.4831 0.06(3) Uiso 1 1 d R . .
C2 C 0.3325(7) 0.0119(4) -0.3922(3) 0.0139(9) Uani 1 1 d . . .
C3 C 0.4143(7) -0.0611(4) -0.3407(2) 0.0128(9) Uani 1 1 d . . .
O1W O -0.1429(9) -0.0338(5) -0.3897(3) 0.0685(18) Uani 1 1 d . . .
O2W O -0.5661(6) -0.1475(4) -0.1050(2) 0.0361(11) Uani 1 1 d . . .
O3W O -0.2430(6) -0.2007(3) 0.0214(2) 0.0258(9) Uani 1 1 d . . .
O4W O -0.0008(6) -0.0439(3) -0.1592(2) 0.0252(8) Uani 1 1 d . . .
H11 H -0.2696 -0.0106 -0.3813 0.800 Uiso 1 1 d R . .
H12 H -0.1609 -0.0937 -0.4144 0.800 Uiso 1 1 d R . .
H21 H -0.6767 -0.1825 -0.1312 0.800 Uiso 1 1 d R . .
H22 H -0.6059 -0.0860 -0.0944 0.800 Uiso 1 1 d R . .
H31 H -0.1283 -0.1832 0.0578 0.800 Uiso 1 1 d R . .
H32 H -0.3571 -0.1803 0.0292 0.800 Uiso 1 1 d R . .
H41 H 0.0013 0.0223 -0.1706 0.800 Uiso 1 1 d R . .
H42 H 0.0255 -0.0804 -0.1971 0.800 Uiso 1 1 d R . .
C5 C 0.2825(7) 0.1194(3) -0.3903(2) 0.0129(9) Uani 1 1 d . . .
O3 O 0.1353(6) 0.1541(3) -0.44151(19) 0.0224(8) Uani 1 1 d . . .
O4 O 0.3876(6) 0.1766(3) -0.33808(19) 0.0159(7) Uani 1 1 d . . .
C4 C 0.5057(7) -0.0586(3) -0.2592(3) 0.0121(9) Uani 1 1 d . . .
O1 O 0.5064(6) 0.0195(3) -0.22303(18) 0.0171(7) Uani 1 1 d . . .

loop_
_atom_site_aniso_label
_atom_site_aniso_U_11
_atom_site_aniso_U_22
_atom_site_aniso_U_33
_atom_site_aniso_U_23
_atom_site_aniso_U_13
_atom_site_aniso_U_12
Eu1 0.00965(13) 0.01151(13) 0.00963(13) 0.00014(8) -0.00081(9) -0.00084(8)
Eu2 0.00841(13) 0.01304(13) 0.00980(13) -0.00192(8) 0.00078(9) -0.00025(8)
S1 0.0094(6) 0.0258(6) 0.0168(6) -0.0084(5) 0.0033(5) -0.0013(5)
S2 0.0109(5) 0.0129(5) 0.0087(5) 0.0009(4) -0.0003(4) -0.0016(4)
O2 0.0165(18) 0.0155(16) 0.0115(16) -0.0005(13) -0.0017(13) 0.0000(13)
O5 0.030(2) 0.035(2) 0.024(2) -0.0082(17) 0.0036(17) 0.0112(18)
O6 0.0193(19) 0.028(2) 0.0174(18) -0.0088(15) 0.0054(15) -0.0003(15)
O7 0.0065(17) 0.037(2) 0.0179(18) -0.0074(15) -0.0013(14) -0.0030(14)
O8 0.030(2) 0.038(2) 0.036(2) -0.0066(19) 0.0168(19) -0.0159(19)
O9 0.0113(16) 0.0204(17) 0.0093(15) 0.0033(13) -0.0026(13) -0.0001(13)
O10 0.0093(16) 0.0277(19) 0.0124(16) 0.0015(14) -0.0010(13) -0.0052(14)
O11 0.0135(17) 0.0222(18) 0.0113(16) -0.0045(13) 0.0030(13) 0.0017(14)
O12 0.029(2) 0.0138(17) 0.0142(16) 0.0012(13) 0.0030(15) -0.0038(15)
N1 0.019(2) 0.0132(19) 0.0115(19) -0.0016(15) 0.0009(16) -0.0033(16)
N2 0.027(2) 0.015(2) 0.012(2) 0.0001(15) 0.0004(17) -0.0002(17)
C1 0.030(3) 0.015(2) 0.015(2) -0.0009(19) 0.003(2) 0.000(2)
C2 0.010(2) 0.016(2) 0.013(2) -0.0009(17) 0.0004(17) 0.0021(17)
C3 0.013(2) 0.014(2) 0.009(2) 0.0002(17) 0.0000(17) -0.0027(17)
O1W 0.045(3) 0.107(5) 0.056(4) 0.026(3) 0.019(3) -0.001(3)
O2W 0.0105(19) 0.071(3) 0.026(2) -0.012(2) 0.0036(16) 0.0018(19)
O3W 0.024(2) 0.033(2) 0.023(2) 0.0014(16) 0.0110(17) 0.0016(16)
O4W 0.026(2) 0.0204(19) 0.031(2) 0.0069(15) 0.0102(17) 0.0027(15)
C5 0.012(2) 0.014(2) 0.011(2) -0.0016(17) 0.0009(17) -0.0029(17)
O3 0.027(2) 0.0184(18) 0.0140(18) -0.0006(13) -0.0064(15) 0.0026(15)
O4 0.0153(18) 0.0172(17) 0.0127(16) -0.0046(13) -0.0002(14) 0.0009(13)
C4 0.010(2) 0.011(2) 0.015(2) 0.0002(17) 0.0034(18) -0.0025(17)
O1 0.0201(18) 0.0163(17) 0.0138(16) -0.0007(13) 0.0030(14) 0.0015(14)

loop_
_atom_type_symbol
_atom_type_description
_atom_type_scat_dispersion_real
_atom_type_scat_dispersion_imag
_atom_type_scat_source
C C 0.0033 0.0016 'International Tables Vol C Tables 4.2.6.8 and 6.1.1.4'
H H 0.0000 0.0000 'International Tables Vol C Tables 4.2.6.8 and 6.1.1.4'
Eu Eu -0.1578 3.6682 'International Tables Vol C Tables 4.2.6.8 and 6.1.1.4'
N N 0.0061 0.0033 'International Tables Vol C Tables 4.2.6.8 and 6.1.1.4'
O O 0.0106 0.0060 'International Tables Vol C Tables 4.2.6.8 and 6.1.1.4'
S S 0.1246 0.1234 'International Tables Vol C Tables 4.2.6.8 and 6.1.1.4'

loop_
_geom_angle_atom_site_label_1
_geom_angle_atom_site_label_2
_geom_angle_atom_site_label_3
_geom_angle
_geom_angle_site_symmetry_1
_geom_angle_site_symmetry_3
_geom_angle_publ_flag
O1 Eu1 O4 77.27(11) 2_644 2_644 ?
O1 Eu1 O7 85.28(13) 2_644 1_655 ?
O4 Eu1 O7 79.43(13) 2_644 1_655 ?
O1 Eu1 O11 78.82(12) 2_644 . ?
O4 Eu1 O11 140.00(12) 2_644 . ?
O7 Eu1 O11 129.75(12) 1_655 . ?
O1 Eu1 O2 142.84(11) 2_644 . ?
O4 Eu1 O2 68.00(11) 2_644 . ?
O7 Eu1 O2 75.98(12) 1_655 . ?
O11 Eu1 O2 137.36(11) . . ?
O1 Eu1 O10 73.76(12) 2_644 . ?
O4 Eu1 O10 141.57(12) 2_644 . ?
O7 Eu1 O10 73.58(11) 1_655 . ?
O11 Eu1 O10 56.25(11) . . ?
O2 Eu1 O10 128.47(11) . . ?
O1 Eu1 O8 124.22(13) 2_644 . ?
O4 Eu1 O8 94.24(14) 2_644 . ?
O7 Eu1 O8 148.01(13) 1_655 . ?
O11 Eu1 O8 73.67(12) . . ?
O2 Eu1 O8 72.62(12) . . ?
O10 Eu1 O8 122.90(12) . . ?
O1 Eu1 N1 147.63(12) 2_644 . ?
O4 Eu1 N1 132.02(12) 2_644 . ?
O7 Eu1 N1 87.37(14) 1_655 . ?
O11 Eu1 N1 81.92(12) . . ?
O2 Eu1 N1 64.06(12) . . ?
O10 Eu1 N1 73.92(12) . . ?
O8 Eu1 N1 73.62(14) . . ?
O1 Eu1 O5 71.23(12) 2_644 . ?
O4 Eu1 O5 72.99(12) 2_644 . ?
O7 Eu1 O5 146.90(13) 1_655 . ?
O11 Eu1 O5 69.15(12) . . ?
O2 Eu1 O5 109.08(12) . . ?
O10 Eu1 O5 119.16(12) . . ?
O8 Eu1 O5 53.89(13) . . ?
N1 Eu1 O5 124.81(13) . . ?
O1 Eu1 S2 72.36(8) 2_644 . ?
O4 Eu1 S2 149.41(9) 2_644 . ?
O7 Eu1 S2 101.40(9) 1_655 . ?
O11 Eu1 S2 28.35(8) . . ?
O2 Eu1 S2 142.32(8) . . ?
O10 Eu1 S2 28.04(8) . . ?
O8 Eu1 S2 99.64(10) . . ?
N1 Eu1 S2 78.32(9) . . ?
O5 Eu1 S2 93.50(9) . . ?
O1 Eu1 S1 97.80(9) 2_644 . ?
O4 Eu1 S1 82.97(9) 2_644 . ?
O7 Eu1 S1 161.01(9) 1_655 . ?
O11 Eu1 S1 69.07(8) . . ?
O2 Eu1 S1 90.87(9) . . ?
O10 Eu1 S1 125.32(8) . . ?
O8 Eu1 S1 26.90(10) . . ?
N1 Eu1 S1 99.28(10) . . ?
O5 Eu1 S1 26.99(9) . . ?
S2 Eu1 S1 97.37(3) . . ?
O1 Eu1 Eu2 109.22(8) 2_644 1_655 ?
O4 Eu1 Eu2 34.68(8) 2_644 1_655 ?
O7 Eu1 Eu2 69.64(9) 1_655 1_655 ?
O11 Eu1 Eu2 160.34(8) . 1_655 ?
O2 Eu1 Eu2 34.09(8) . 1_655 ?
O10 Eu1 Eu2 142.59(8) . 1_655 ?
O8 Eu1 Eu2 87.27(10) . 1_655 ?
N1 Eu1 Eu2 97.54(9) . 1_655 ?
O5 Eu1 Eu2 95.91(9) . 1_655 ?
S2 Eu1 Eu2 170.45(2) . 1_655 ?
S1 Eu1 Eu2 91.77(2) . 1_655 ?
O12 Eu2 O9 78.86(12) 2_554 4_556 ?
O12 Eu2 O6 139.56(13) 2_554 . ?
O9 Eu2 O6 78.21(11) 4_556 . ?
O12 Eu2 O2W 72.77(15) 2_554 . ?
O9 Eu2 O2W 139.12(12) 4_556 . ?
O6 Eu2 O2W 141.16(13) . . ?
O12 Eu2 O3W 73.17(13) 2_554 . ?
O9 Eu2 O3W 74.58(13) 4_556 . ?
O6 Eu2 O3W 130.41(13) . . ?
O2W Eu2 O3W 69.46(14) . . ?
O12 Eu2 O2 101.59(12) 2_554 1_455 ?
O9 Eu2 O2 146.02(12) 4_556 1_455 ?
O6 Eu2 O2 80.46(12) . 1_455 ?
O2W Eu2 O2 69.88(13) . 1_455 ?
O3W Eu2 O2 138.63(13) . 1_455 ?
O12 Eu2 O3 136.93(12) 2_554 2_544 ?
O9 Eu2 O3 81.21(12) 4_556 2_544 ?
O6 Eu2 O3 70.65(13) . 2_544 ?
O2W Eu2 O3 100.01(15) . 2_544 ?
O3W Eu2 O3 64.84(13) . 2_544 ?
O2 Eu2 O3 115.90(11) 1_455 2_544 ?
O12 Eu2 O4W 74.10(13) 2_554 . ?
O9 Eu2 O4W 73.97(12) 4_556 . ?
O6 Eu2 O4W 67.76(13) . . ?
O2W Eu2 O4W 123.42(15) . . ?
O3W Eu2 O4W 138.06(13) . . ?
O2 Eu2 O4W 73.59(12) 1_455 . ?
O3 Eu2 O4W 134.86(13) 2_544 . ?
O12 Eu2 O4 145.69(13) 2_554 2_544 ?
O9 Eu2 O4 130.11(11) 4_556 2_544 ?
O6 Eu2 O4 72.26(12) . 2_544 ?
O2W Eu2 O4 72.92(14) . 2_544 ?
O3W Eu2 O4 95.24(12) . 2_544 ?
O2 Eu2 O4 65.64(11) 1_455 2_544 ?
O3 Eu2 O4 51.54(11) 2_544 2_544 ?
O4W Eu2 O4 126.34(12) . 2_544 ?
O12 Eu2 C5 148.61(13) 2_554 2_544 ?
O9 Eu2 C5 105.78(12) 4_556 2_544 ?
O6 Eu2 C5 70.42(13) . 2_544 ?
O2W Eu2 C5 85.46(16) . 2_544 ?
O3W Eu2 C5 78.18(13) . 2_544 ?
O2 Eu2 C5 91.41(12) 1_455 2_544 ?
O3 Eu2 C5 25.38(12) 2_544 2_544 ?
O4W Eu2 C5 137.27(13) . 2_544 ?
O4 Eu2 C5 26.20(11) 2_544 2_544 ?
O12 Eu2 Eu1 131.97(9) 2_554 1_455 ?
O9 Eu2 Eu1 145.96(8) 4_556 1_455 ?
O6 Eu2 Eu1 68.41(8) . 1_455 ?
O2W Eu2 Eu1 72.99(10) . 1_455 ?
O3W Eu2 Eu1 122.90(10) . 1_455 ?
O2 Eu2 Eu1 34.28(8) 1_455 1_455 ?
O3 Eu2 Eu1 81.65(8) 2_544 1_455 ?
O4W Eu2 Eu1 98.51(9) . 1_455 ?
O4 Eu2 Eu1 32.11(7) 2_544 1_455 ?
C5 Eu2 Eu1 57.25(9) 2_544 1_455 ?
O7 S1 O5 111.1(2) . . ?
O7 S1 O6 110.1(2) . . ?
O5 S1 O6 110.2(2) . . ?
O7 S1 O8 110.6(3) . . ?
O5 S1 O8 105.1(3) . . ?
O6 S1 O8 109.6(2) . . ?
O7 S1 Eu1 125.82(16) . . ?
O5 S1 Eu1 54.43(19) . . ?
O6 S1 Eu1 124.00(15) . . ?
O8 S1 Eu1 50.70(19) . . ?
O12 S2 O10 111.0(2) . . ?
O12 S2 O9 110.1(2) . . ?
O10 S2 O9 110.4(2) . . ?
O12 S2 O11 110.7(2) . . ?
O10 S2 O11 104.8(2) . . ?
O9 S2 O11 109.7(2) . . ?
O12 S2 Eu1 120.72(15) . . ?
O10 S2 Eu1 53.89(14) . . ?
O9 S2 Eu1 129.10(15) . . ?
O11 S2 Eu1 51.20(13) . . ?
C4 O2 Eu2 125.9(3) . 1_655 ?
C4 O2 Eu1 120.8(3) . . ?
Eu2 O2 Eu1 111.63(13) 1_655 . ?
S1 O5 Eu1 98.6(2) . . ?
S1 O6 Eu2 142.8(2) . . ?
S1 O7 Eu1 144.8(2) . 1_455 ?
S1 O8 Eu1 102.4(2) . . ?
S2 O9 Eu2 138.0(2) . 4 ?
S2 O10 Eu1 98.07(17) . . ?
S2 O11 Eu1 100.45(17) . . ?
S2 O12 Eu2 148.5(2) . 2_544 ?
C1 N1 C3 105.3(4) . . ?
C1 N1 Eu1 137.0(3) . . ?
C3 N1 Eu1 115.2(3) . . ?
C1 N2 C2 108.0(4) . . ?
C1 N2 H2A 126.1 . . ?
C2 N2 H2A 125.9 . . ?
N1 C1 N2 111.6(4) . . ?
N1 C1 H1A 124.2 . . ?
N2 C1 H1A 124.2 . . ?
N2 C2 C3 105.3(4) . . ?
N2 C2 C5 118.5(4) . . ?
C3 C2 C5 135.9(4) . . ?
C2 C3 N1 109.7(4) . . ?
C2 C3 C4 132.8(4) . . ?
N1 C3 C4 117.5(4) . . ?
H11 O1W H12 112.2 . . ?
Eu2 O2W H21 128.1 . . ?
Eu2 O2W H22 116.4 . . ?
H21 O2W H22 110.8 . . ?
Eu2 O3W H31 111.5 . . ?
Eu2 O3W H32 117.4 . . ?
H31 O3W H32 112.2 . . ?
Eu2 O4W H41 141.2 . . ?
Eu2 O4W H42 103.1 . . ?
H41 O4W H42 108.0 . . ?
O3 C5 O4 120.5(4) . . ?
O3 C5 C2 118.1(4) . . ?
O4 C5 C2 121.4(4) . . ?
O3 C5 Eu2 59.8(3) . 2_554 ?
O4 C5 Eu2 60.9(2) . 2_554 ?
C2 C5 Eu2 174.9(3) . 2_554 ?
C5 O3 Eu2 94.9(3) . 2_554 ?
C5 O4 Eu1 146.8(3) . 2_654 ?
C5 O4 Eu2 92.9(3) . 2_554 ?
Eu1 O4 Eu2 113.22(13) 2_654 2_554 ?
O1 C4 O2 123.7(4) . . ?
O1 C4 C3 121.6(4) . . ?
O2 C4 C3 114.7(4) . . ?
C4 O1 Eu1 150.5(3) . 2_654 ?

loop_
_geom_bond_atom_site_label_1
_geom_bond_atom_site_label_2
_geom_bond_distance
_geom_bond_site_symmetry_2
_geom_bond_publ_flag
Eu1 O1 2.366(3) 2_644 ?
Eu1 O4 2.368(3) 2_644 ?
Eu1 O7 2.376(4) 1_655 ?
Eu1 O11 2.453(3) . ?
Eu1 O2 2.481(3) . ?
Eu1 O10 2.526(3) . ?
Eu1 O8 2.537(5) . ?
Eu1 N1 2.539(4) . ?
Eu1 O5 2.634(5) . ?
Eu1 S2 3.0957(11) . ?
Eu1 S1 3.2021(13) . ?
Eu1 Eu2 4.0954(4) 1_655 ?
Eu2 O12 2.363(3) 2_554 ?
Eu2 O9 2.412(3) 4_556 ?
Eu2 O6 2.415(4) . ?
Eu2 O2W 2.443(4) . ?
Eu2 O3W 2.469(4) . ?
Eu2 O2 2.470(3) 1_455 ?
Eu2 O3 2.513(4) 2_544 ?
Eu2 O4W 2.516(4) . ?
Eu2 O4 2.535(3) 2_544 ?
Eu2 C5 2.899(5) 2_544 ?
Eu2 Eu1 4.0954(4) 1_455 ?
S1 O7 1.463(4) . ?
S1 O5 1.470(4) . ?
S1 O6 1.482(4) . ?
S1 O8 1.483(4) . ?
S2 O12 1.459(4) . ?
S2 O10 1.470(3) . ?
S2 O9 1.471(3) . ?
S2 O11 1.495(3) . ?
O2 C4 1.288(6) . ?
O2 Eu2 2.470(3) 1_655 ?
O7 Eu1 2.376(4) 1_455 ?
O9 Eu2 2.412(3) 4 ?
O12 Eu2 2.363(3) 2_544 ?
N1 C1 1.316(6) . ?
N1 C3 1.382(6) . ?
N2 C1 1.344(6) . ?
N2 C2 1.367(6) . ?
N2 H2A 0.8599 . ?
C1 H1A 0.9302 . ?
C2 C3 1.372(6) . ?
C2 C5 1.473(6) . ?
C3 C4 1.484(6) . ?
O1W H11 0.9468 . ?
O1W H12 0.9148 . ?
O2W H21 0.8881 . ?
O2W H22 0.9001 . ?
O3W H31 0.8959 . ?
O3W H32 0.8528 . ?
O4W H41 0.9095 . ?
O4W H42 0.9215 . ?
C5 O3 1.247(6) . ?
C5 O4 1.281(6) . ?
C5 Eu2 2.899(5) 2_554 ?
O3 Eu2 2.513(4) 2_554 ?
O4 Eu1 2.368(3) 2_654 ?
O4 Eu2 2.535(3) 2_554 ?
C4 O1 1.244(6) . ?
O1 Eu1 2.366(3) 2_654 ?
